data_7043179
loop_
_publ_author_name
'Stetsiuk, Oleh'
'Nesterova, Oksana V.'
'Kokozay, Vladimir N.'
'Domasevitch, Kostiantyn V.'
'Omelchenko, Iryna V.'
'Shishkin, Oleg V.'
'Vranovi\<cov\'a, Beata'
'Bo\<ca, Roman'
'Pombeiro, Armando J. L.'
'Petrusenko, Svitlana R.'

_publ_section_title
;
 Details make the difference: a family of tetranuclear CuIIMnIII complexes
 with cube-like and double open cube-like cores
;
_journal_name_full 'Dalton Trans.'
_journal_paper_doi 10.1039/C7DT00957G
_journal_year 2017
_chemical_formula_moiety 'C36 H36 Cu3 Mn N4 O8, 4(H2 O), B F4'
_chemical_formula_sum 'C36 H44 B Cu3 F4 Mn N4 O12'
_chemical_formula_weight 1057.12
_space_group_crystal_system monoclinic
_space_group_IT_number 14
_space_group_name_Hall '-P 2yn'
_space_group_name_H-M_alt 'P 1 21/n 1'
_symmetry_space_group_name_Hall '-P 2yn'
_symmetry_space_group_name_H-M 'P 1 21/n 1'
_atom_sites_solution_hydrogens mixed
_atom_sites_solution_primary direct
_audit_creation_date 2017-03-31
_audit_creation_method
;
Olex2 1.2
(compiled 2017.03.02 svn.r3394 for OlexSys, GUI svn.r5324)
;
_audit_update_record
;
2017-05-09 deposited with the CCDC.
2017-05-16 downloaded from the CCDC.
;
_cell_angle_alpha 90
_cell_angle_beta 93.479(5)
_cell_angle_gamma 90
_cell_formula_units_Z 4
_cell_length_a 16.8093(9)
_cell_length_b 13.6009(7)
_cell_length_c 19.1235(10)
_cell_measurement_reflns_used 6535
_cell_measurement_temperature 298
_cell_measurement_theta_max 26.0860
_cell_measurement_theta_min 3.1560
_cell_volume 4364.0(4)
_computing_cell_refinement 'CrysAlisPro, Agilent Technologies, 2014'
_computing_data_collection 'CrysAlisPro, Agilent Technologies, 2014'
_computing_data_reduction 'CrysAlisPro, Agilent Technologies, 2014'
_computing_molecular_graphics 'Olex2 (Dolomanov et al., 2009)'
_computing_publication_material 'Olex2 (Dolomanov et al., 2009)'
_computing_structure_refinement 'ShelXL (Sheldrick, 2015)'
_computing_structure_solution 'ShelXS (Sheldrick, 2008)'
_diffrn_ambient_temperature 298.0
_diffrn_detector 'CCD plate'
_diffrn_detector_area_resol_mean 16.1827
_diffrn_detector_type Sapphire3
_diffrn_measured_fraction_theta_full 0.997
_diffrn_measured_fraction_theta_max 0.919
_diffrn_measurement_details
;
#__ type_ start__ end____ width___ exp.time_
  1 omega  -30.00   71.00   1.0000   60.0000
omega____ theta____ kappa____ phi______ frames
    -       30.7438  -92.0000   74.0000 101

#__ type_ start__ end____ width___ exp.time_
  2 omega   59.00  111.00   1.0000   60.0000
omega____ theta____ kappa____ phi______ frames
    -       30.7438  179.0000  -90.0000 52

#__ type_ start__ end____ width___ exp.time_
  3 omega   37.00   63.00   1.0000   60.0000
omega____ theta____ kappa____ phi______ frames
    -       30.7438  -92.0000 -105.0000 26

#__ type_ start__ end____ width___ exp.time_
  4 omega   44.00   70.00   1.0000   60.0000
omega____ theta____ kappa____ phi______ frames
    -       30.7438  179.0000 -150.0000 26

#__ type_ start__ end____ width___ exp.time_
  5 omega   -1.00   65.00   1.0000   60.0000
omega____ theta____ kappa____ phi______ frames
    -       30.7438   77.0000    0.0000 66

#__ type_ start__ end____ width___ exp.time_
  6 omega   18.00  103.00   1.0000   60.0000
omega____ theta____ kappa____ phi______ frames
    -       30.7438   77.0000 -120.0000 85

#__ type_ start__ end____ width___ exp.time_
  7 omega  -36.00  103.00   1.0000   60.0000
omega____ theta____ kappa____ phi______ frames
    -       30.7438    0.0000   60.0000 139

#__ type_ start__ end____ width___ exp.time_
  8 omega   -2.00   41.00   1.0000   60.0000
omega____ theta____ kappa____ phi______ frames
    -       30.7438   77.0000  120.0000 43
;
_diffrn_measurement_device 'four-circle diffractometer'
_diffrn_measurement_device_type 'Xcalibur, Sapphire3'
_diffrn_measurement_method '\w scans'
_diffrn_orient_matrix_UB_11 -0.0286906000
_diffrn_orient_matrix_UB_12 0.0249977000
_diffrn_orient_matrix_UB_13 -0.0221443000
_diffrn_orient_matrix_UB_21 -0.0062963000
_diffrn_orient_matrix_UB_22 0.0340143000
_diffrn_orient_matrix_UB_23 0.0272408000
_diffrn_orient_matrix_UB_31 0.0304093000
_diffrn_orient_matrix_UB_32 0.0306333000
_diffrn_orient_matrix_UB_33 -0.0121527000
_diffrn_radiation_monochromator graphite
_diffrn_radiation_probe x-ray
_diffrn_radiation_type MoK\a
_diffrn_radiation_wavelength 0.71073
_diffrn_reflns_av_R_equivalents 0.0746
_diffrn_reflns_av_unetI/netI 0.1073
_diffrn_reflns_Laue_measured_fraction_full 0.997
_diffrn_reflns_Laue_measured_fraction_max 0.919
_diffrn_reflns_limit_h_max 25
_diffrn_reflns_limit_h_min -24
_diffrn_reflns_limit_k_max 19
_diffrn_reflns_limit_k_min -20
_diffrn_reflns_limit_l_max 29
_diffrn_reflns_limit_l_min -27
_diffrn_reflns_number 51481
_diffrn_reflns_point_group_measured_fraction_full 0.997
_diffrn_reflns_point_group_measured_fraction_max 0.919
_diffrn_reflns_theta_full 27.500
_diffrn_reflns_theta_max 32.711
_diffrn_reflns_theta_min 2.930
_diffrn_source 'Enhance (Mo) X-ray Source'
_diffrn_source_target Mo
_exptl_absorpt_coefficient_mu 1.804
_exptl_absorpt_correction_T_max 1.00000
_exptl_absorpt_correction_T_min 0.24317
_exptl_absorpt_correction_type multi-scan
_exptl_absorpt_process_details
'CrysAlisPro, Agilent Technologies, 2014 Empirical absorption correction using spherical harmonics, implemented in SCALE3 ABSPACK scaling algorithm.'
_exptl_crystal_colour 'metallic dark red'
_exptl_crystal_colour_lustre metallic
_exptl_crystal_colour_modifier dark
_exptl_crystal_colour_primary red
_exptl_crystal_density_diffrn 1.609
_exptl_crystal_description block
_exptl_crystal_F_000 2148
_exptl_crystal_preparation ', Magnetic properties'
_exptl_crystal_size_max 0.3
_exptl_crystal_size_mid 0.3
_exptl_crystal_size_min 0.2
_platon_squeeze_details
;
TITL 4 in P2(1)/n
CELL   16.8093   13.6009   19.1235     90.00     93.48     90.00
SPGR P21/n
# Solvent Accessible Volume =       121
# Electrons Found in S.A.V. =        17
# Note: Atoms in Void as Cxxx and Qxxx all others
C101 0.902 0.968 0.482 !       1.41 eA-3
Q102 0.973 0.945 0.031 !       1.02 eA-3
Q103 0.989 0.149 0.485 !       1.01 eA-3
Q104 0.437 0.405 0.408 !       1.00 eA-3
Q105 0.041 0.441 0.449 !       0.99 eA-3
C106 0.611 0.510 0.012 !       0.99 eA-3
Q107 0.173 0.642 0.404 !       0.94 eA-3
Q108 0.039 0.126 0.497 !       0.93 eA-3
Q109 0.255 0.808 0.436 !       0.92 eA-3
Q110 0.141 0.619 0.487 !       0.91 eA-3
Q111 0.940 0.140 0.495 !       0.86 eA-3
Q112 0.604 0.481 0.067 !       0.85 eA-3
Q113 0.645 0.750 0.203 !       0.85 eA-3
Q114 0.627 0.626 0.451 !       0.83 eA-3
Q115 0.125 0.593 0.437 !       0.79 eA-3
C116 0.999 0.897 0.481 !       0.78 eA-3
Q117 0.201 0.857 0.075 !       0.78 eA-3
Q118 0.499 0.235 0.018 !       0.78 eA-3
Q119 0.484 0.470 0.407 !       0.77 eA-3
C120 0.983 0.871 0.467 !       0.75 eA-3
Q121 0.750 0.076 0.186 !       0.75 eA-3
Q122 0.035 0.892 0.452 !       0.72 eA-3
Q123 0.059 0.078 0.455 !       0.71 eA-3
Q124 0.612 0.233 0.456 !       0.71 eA-3
Q125 0.655 0.454 0.406 !       0.71 eA-3
C126 0.483 0.654 0.970 !       0.71 eA-3
Q127 0.060 0.998 0.063 !       0.70 eA-3
Q128 0.676 0.734 0.079 !       0.70 eA-3
Q129 0.874 0.739 0.331 !       0.69 eA-3
Q130 0.949 0.096 0.112 !       0.69 eA-3
Q131 0.277 0.839 0.043 !       0.69 eA-3
Q132 0.031 1.002 0.484 !       0.69 eA-3
Q133 0.562 0.721 0.343 !       0.67 eA-3
Q134 0.474 0.643 0.049 !       0.67 eA-3
Q135 0.311 0.020 0.123 !       0.67 eA-3
Q136 0.611 0.186 0.018 !       0.67 eA-3
Q137 0.409 0.393 0.456 !       0.66 eA-3
Q138 0.278 0.468 0.374 !       0.66 eA-3
Q139 0.082 1.010 0.486 !       0.66 eA-3
Q140 0.796 0.804 0.077 !       0.66 eA-3
Q141 0.465 0.184 0.030 !       0.66 eA-3
Q142 0.124 0.870 0.091 !       0.66 eA-3
Q143 0.306 0.452 0.276 !       0.65 eA-3
Q144 0.420 0.984 0.034 !       0.65 eA-3
Q145 0.849 0.871 0.439 !       0.65 eA-3
Q146 0.393 0.766 0.409 !       0.65 eA-3
Q147 0.828 0.674 0.328 !       0.65 eA-3
Q148 0.947 0.941 0.485 !       0.64 eA-3
Q149 0.794 0.782 0.295 !       0.64 eA-3
Q150 0.935 0.316 0.487 !       0.64 eA-3
Q151 0.970 0.145 0.441 !       0.64 eA-3
Q152 0.951 0.171 0.470 !       0.64 eA-3
Q153 0.218 0.655 0.294 !       0.63 eA-3
C154 0.940 0.845 0.437 !       0.63 eA-3
Q155 0.869 0.254 0.405 !       0.63 eA-3
Q156 0.546 0.834 0.134 !       0.63 eA-3
Q157 0.127 0.079 0.017 !       0.63 eA-3
Q158 0.956 0.406 0.435 !       0.63 eA-3
Q159 0.105 0.355 0.425 !       0.63 eA-3
Q160 0.179 0.593 0.444 !       0.63 eA-3
Q161 0.499 0.872 0.032 !       0.63 eA-3
Q162 0.551 0.058 0.013 !       0.63 eA-3
Q163 0.576 0.655 0.044 !       0.62 eA-3
Q164 0.996 0.176 0.407 !       0.62 eA-3
Q165 0.840 0.094 0.422 !       0.62 eA-3
Q166 0.231 0.097 0.487 !       0.62 eA-3
Q167 0.474 0.422 0.325 !       0.62 eA-3
Q168 0.560 0.203 0.013 !       0.61 eA-3
Q169 0.670 0.108 0.078 !       0.61 eA-3
Q170 0.856 0.059 0.487 !       0.61 eA-3
C171 0.658 0.093 0.438 !       0.61 eA-3
Q172 0.451 0.627 0.423 !       0.61 eA-3
Q173 0.022 0.329 0.440 !       0.60 eA-3
Q174 0.700 0.357 0.447 !       0.60 eA-3
Q175 0.939 0.215 0.438 !       0.60 eA-3
Q176 0.021 0.478 0.483 !       0.60 eA-3
Q177 0.283 0.488 0.081 !       0.60 eA-3
Q178 0.233 0.028 0.284 !       0.59 eA-3
Q179 0.815 0.174 0.358 !       0.59 eA-3
Q180 0.924 0.154 0.131 !       0.59 eA-3
Q181 0.122 0.127 0.157 !       0.59 eA-3
Q182 0.730 0.718 0.407 !       0.59 eA-3
Q183 0.984 0.924 0.452 !       0.59 eA-3
Q184 0.972 0.936 0.402 !       0.59 eA-3
Q185 0.933 0.947 0.453 !       0.59 eA-3
C186 0.918 0.911 0.472 !       0.59 eA-3
Q187 0.307 1.001 0.345 !       0.59 eA-3
Q188 0.126 0.358 0.061 !       0.59 eA-3
Q189 0.957 0.203 0.017 !       0.59 eA-3
Q190 0.730 0.089 0.264 !       0.58 eA-3
Q191 0.756 0.157 0.213 !       0.58 eA-3
Q192 0.530 0.088 0.062 !       0.58 eA-3
Q193 0.300 0.294 0.504 !       0.58 eA-3
Q194 0.717 0.080 0.325 !       0.58 eA-3
Q195 0.127 0.661 0.417 !       0.58 eA-3
Q196 0.254 0.346 0.375 !       0.58 eA-3
Q197 0.940 0.730 0.155 !       0.58 eA-3
Q198 0.855 0.655 0.156 !       0.58 eA-3
Q199 0.358 0.533 0.407 !       0.58 eA-3
;
_refine_diff_density_max 1.469
_refine_diff_density_min -0.766
_refine_diff_density_rms 0.104
_refine_ls_extinction_method none
_refine_ls_goodness_of_fit_ref 0.993
_refine_ls_hydrogen_treatment constr
_refine_ls_matrix_type full
_refine_ls_number_parameters 586
_refine_ls_number_reflns 14779
_refine_ls_number_restraints 279
_refine_ls_restrained_S_all 1.251
_refine_ls_R_factor_all 0.1983
_refine_ls_R_factor_gt 0.0778
_refine_ls_shift/su_max 0.001
_refine_ls_shift/su_mean 0.000
_refine_ls_structure_factor_coef Fsqd
_refine_ls_weighting_details 'w=1/[\s^2^(Fo^2^)+(0.1275P)^2^] where P=(Fo^2^+2Fc^2^)/3'
_refine_ls_weighting_scheme calc
_refine_ls_wR_factor_gt 0.2031
_refine_ls_wR_factor_ref 0.2870
_reflns_Friedel_coverage 0.000
_reflns_number_gt 5567
_reflns_number_total 14779
_reflns_threshold_expression 'I > 2\s(I)'
_cod_data_source_file c7dt00957g2.cif
_cod_data_source_block 4_sq
_cod_database_code 7043179
_shelx_shelxl_version_number 2014/7
_shelx_space_group_comment
;
The symmetry employed for this shelxl refinement is uniquely defined
by the following loop, which should always be used as a source of
symmetry information in preference to the above space-group names.
They are only intended as comments.
;
_shelx_estimated_absorpt_t_max 0.714
_shelx_estimated_absorpt_t_min 0.614
_reflns_odcompleteness_completeness 99.88
_reflns_odcompleteness_iscentric 1
_reflns_odcompleteness_theta 30.44
_olex2_refinement_description
;
1. Fixed Uiso
 At 1.2 times of:
  All C(H) groups, All C(H,H) groups
 At 1.5 times of:
  All O(H,H) groups
2. Restrained distances
 OW1-HW1A = OW1-HW1B
 0.85 with sigma of 0.005
 OW3-HW3A
 0.85 with sigma of 0.001
 OW3-HW3B
 0.85 with sigma of 0.001
 HW3A-HW3B
 1.5 with sigma of 0.005
 HW1A-O3
 1.95 with sigma of 0.005
 HW3A-O5
 1.85 with sigma of 0.005
 OW4A-HW3B_$1
 2.42 with sigma of 0.005
 HW4A-HW4B
 1.4 with sigma of 0.005
 OW4A-HW4A = OW4A-HW4B
 0.85 with sigma of 0.001
 HW4A-O7
 1.95 with sigma of 0.005
 HW1B-F1_$2
 2.15 with sigma of 0.005
 OW2A-HW2A = OW2A-HW2B
 0.85 with sigma of 0.005
 HW2A-HW2B
 1.4 with sigma of 0.005
 HW2A-O1
 1.95 with sigma of 0.005
 B1-F1 \\sim B1-F2A \\sim B1-F3A \\sim B1-F4A \\sim B1-F2B \\sim B1-F3B \\sim
B1-F4B
 with sigma of 0.01
 F1-F4A \\sim F2A-F3A \\sim F1-F2A \\sim F3A-F4A \\sim F1-F3A \\sim F2A-F4A
 with sigma of 0.02
 F1-F2B \\sim F3B-F4B \\sim F1-F3B \\sim F1-F4B \\sim F2B-F3B \\sim F2B-F4B
 with sigma of 0.02
3. Rigid bond restraints
 F1, F2A, F2B, F3A, F3B, F4A, F4B, B1
 with sigma for 1-2 distances of 0.01 and sigma for 1-3 distances of 0.02
4. Uiso/Uaniso restraints and constraints
F1 \\sim F2A \\sim F2B \\sim F3A \\sim F3B \\sim F4A \\sim F4B \\sim B1: within
1.7A with sigma of 0.02 and sigma for terminal atoms of 0.04
OW4A \\sim OW4B: within 1.7A with sigma of 0.02 and sigma for terminal atoms of
0.04
C1 \\sim C2 \\sim C3 \\sim C4 \\sim C5 \\sim C6: within 1.7A with sigma of 0.02
and sigma for terminal atoms of 0.04
Uanis(B1) \\sim Ueq, Uanis(F1) \\sim Ueq, Uanis(F2A) \\sim Ueq, Uanis(F3A)
\\sim Ueq, Uanis(F4A) \\sim Ueq, Uanis(F3B) \\sim Ueq, Uanis(F4B) \\sim Ueq:
with sigma of 0.1 and sigma for terminal atoms of 0.2
Uanis(OW4B) \\sim Ueq, Uanis(OW4A) \\sim Ueq: with sigma of 0.005 and sigma for
terminal atoms of 0.01
Uanis(OW1) \\sim Ueq, Uanis(OW3) \\sim Ueq, Uanis(OW2A) \\sim Ueq, Uanis(OW4A)
\\sim Ueq, Uanis(OW4B) \\sim Ueq: with sigma of 0.1 and sigma for terminal
atoms of 0.2
5. Others
 Fixed Sof: F2A(0.55) F2B(0.45) F3A(0.55) F3B(0.45) F4A(0.55) F4B(0.45)
 OW4A(0.6) HW4A(0.6) HW4B(0.6) OW4B(0.4) HW4C(0.4) HW4D(0.4)
6.a Riding coordinates:
 OW2A(HW2A,HW2B), OW4A(HW4A,HW4B), OW4B(HW4C,HW4D), OW3(HW3A,HW3B), OW1(HW1A,
 HW1B)
6.b Secondary CH2 refined with riding coordinates:
 C8(H8A,H8B), C9(H9A,H9B), C17(H17A,H17B), C18(H18A,H18B), C26(H26A,H26B),
 C27(H27A,H27B), C35(H35A,H35B), C36(H36A,H36B)
6.c Aromatic/amide H refined with riding coordinates:
 C3(H3), C4(H4), C5(H5), C6(H6), C7(H7), C12(H12), C13(H13), C14(H14),
 C15(H15), C16(H16), C21(H21), C22(H22), C23(H23), C24(H24), C25(H25), C30(H30),
  C31(H31), C32(H32), C33(H33), C34(H34)
;
_platon_squeeze_void_probe_radius 1.20
_olex2_submission_special_instructions 'No special instructions were received'

loop_
_space_group_symop_operation_xyz
'x, y, z'
'-x+1/2, y+1/2, -z+1/2'
'-x, -y, -z'
'x-1/2, -y-1/2, z-1/2'

loop_
_atom_site_label
_atom_site_type_symbol
_atom_site_fract_x
_atom_site_fract_y
_atom_site_fract_z
_atom_site_U_iso_or_equiv
_atom_site_adp_type
_atom_site_occupancy
_atom_site_site_symmetry_order
_atom_site_calc_flag
_atom_site_refinement_flags_posn
_atom_site_refinement_flags_adp
_atom_site_refinement_flags_occupancy
_atom_site_disorder_assembly
_atom_site_disorder_group
Cu1 Cu 0.26234(5) 0.92008(5) 0.07065(4) 0.0604(2) Uani 1 1 d . . . . .
Cu2 Cu 0.22269(5) 1.07660(6) -0.06626(4) 0.0688(3) Uani 1 1 d . . . . .
Cu3 Cu 0.15262(5) 1.10664(5) 0.08275(4) 0.0624(2) Uani 1 1 d . . . . .
Mn1 Mn 0.35171(5) 1.12086(5) 0.05864(5) 0.0544(2) Uani 1 1 d . . . . .
O1 O 0.2883(3) 1.1242(4) -0.1336(2) 0.0860(14) Uani 1 1 d D . . . .
O2 O 0.1600(2) 1.0153(3) 0.00380(18) 0.0577(9) Uani 1 1 d . . . . .
O3 O 0.4360(3) 1.0725(3) 0.1182(2) 0.0781(13) Uani 1 1 d D . . . .
O4 O 0.2579(3) 1.1737(3) 0.0061(2) 0.0699(11) Uani 1 1 d . . . . .
O5 O 0.0719(2) 1.1850(3) 0.03916(19) 0.0694(11) Uani 1 1 d D . . . .
O6 O 0.2471(2) 1.0411(3) 0.12450(19) 0.0622(10) Uani 1 1 d . . . . .
O7 O 0.1873(2) 0.8454(3) 0.1181(2) 0.0687(11) Uani 1 1 d D . . . .
O8 O 0.3299(2) 0.9968(3) 0.0105(2) 0.0592(9) Uani 1 1 d . . . . .
OW2A O 0.4294(4) 1.1682(5) -0.0587(5) 0.201(4) Uani 1 1 d D U . . .
HW2A H 0.3816 1.1686 -0.0759 0.301 Uiso 1 1 d DR . . . .
HW2B H 0.4587 1.2129 -0.0800 0.301 Uiso 1 1 d DR . . . .
N1 N 0.1733(3) 0.9766(4) -0.1276(2) 0.0672(13) Uani 1 1 d . . . . .
N2 N 0.3646(3) 1.2553(4) 0.0914(3) 0.0830(17) Uani 1 1 d . . . . .
N3 N 0.1567(3) 1.1780(4) 0.1699(2) 0.0662(13) Uani 1 1 d . . . . .
N4 N 0.3010(3) 0.8092(3) 0.0187(2) 0.0560(11) Uani 1 1 d . . . . .
C1 C 0.2201(5) 1.0446(6) -0.2338(4) 0.083(2) Uani 1 1 d . U . . .
C2 C 0.2733(5) 1.1144(6) -0.2026(4) 0.088(2) Uani 1 1 d . U . . .
C3 C 0.3156(6) 1.1747(7) -0.2462(5) 0.116(3) Uani 1 1 d . U . . .
H3 H 0.3516 1.2206 -0.2271 0.139 Uiso 1 1 calc R . . . .
C4 C 0.3036(7) 1.1658(9) -0.3185(6) 0.135(4) Uani 1 1 d . U . . .
H4 H 0.3316 1.2076 -0.3467 0.162 Uiso 1 1 calc R . . . .
C5 C 0.2528(7) 1.0985(10) -0.3502(6) 0.140(4) Uani 1 1 d . U . . .
H5 H 0.2469 1.0949 -0.3988 0.168 Uiso 1 1 calc R . . . .
C6 C 0.2091(5) 1.0341(8) -0.3082(4) 0.109(3) Uani 1 1 d . U . . .
H6 H 0.1747 0.9870 -0.3283 0.130 Uiso 1 1 calc R . . . .
C7 C 0.1747(4) 0.9766(6) -0.1953(3) 0.0753(18) Uani 1 1 d . . . . .
H7 H 0.1444 0.9298 -0.2203 0.090 Uiso 1 1 calc R . . . .
C8 C 0.1256(4) 0.9067(5) -0.0907(3) 0.0694(17) Uani 1 1 d . . . . .
H8A H 0.1579 0.8511 -0.0746 0.083 Uiso 1 1 calc R . . . .
H8B H 0.0818 0.8826 -0.1214 0.083 Uiso 1 1 calc R . . . .
C9 C 0.0939(4) 0.9613(5) -0.0285(3) 0.0646(15) Uani 1 1 d . . . . .
H9A H 0.0514 1.0059 -0.0442 0.078 Uiso 1 1 calc R . . . .
H9B H 0.0731 0.9152 0.0045 0.078 Uiso 1 1 calc R . . . .
C10 C 0.4840(4) 1.2285(5) 0.1659(4) 0.0723(17) Uani 1 1 d . . . . .
C11 C 0.4874(4) 1.1257(5) 0.1575(3) 0.0639(15) Uani 1 1 d . . . . .
C12 C 0.5485(4) 1.0756(5) 0.1953(3) 0.0711(16) Uani 1 1 d . . . . .
H12 H 0.5519 1.0076 0.1914 0.085 Uiso 1 1 calc R . . . .
C13 C 0.6037(4) 1.1249(7) 0.2383(4) 0.088(2) Uani 1 1 d . . . . .
H13 H 0.6430 1.0895 0.2636 0.106 Uiso 1 1 calc R . . . .
C14 C 0.6017(5) 1.2230(8) 0.2444(5) 0.106(3) Uani 1 1 d . . . . .
H14 H 0.6404 1.2552 0.2728 0.128 Uiso 1 1 calc R . . . .
C15 C 0.5423(5) 1.2767(6) 0.2084(4) 0.094(2) Uani 1 1 d . . . . .
H15 H 0.5412 1.3448 0.2126 0.113 Uiso 1 1 calc R . . . .
C16 C 0.4231(5) 1.2865(5) 0.1322(4) 0.087(2) Uani 1 1 d . . . . .
H16 H 0.4255 1.3539 0.1403 0.104 Uiso 1 1 calc R . . . .
C17 C 0.3006(5) 1.3207(5) 0.0637(5) 0.105(3) Uani 1 1 d . . . . .
H17A H 0.3216 1.3859 0.0559 0.126 Uiso 1 1 calc R . . . .
H17B H 0.2593 1.3257 0.0968 0.126 Uiso 1 1 calc R . . . .
C18 C 0.2665(5) 1.2770(5) -0.0052(5) 0.099(3) Uani 1 1 d . . . . .
H18A H 0.2152 1.3064 -0.0186 0.119 Uiso 1 1 calc R . . . .
H18B H 0.3022 1.2889 -0.0423 0.119 Uiso 1 1 calc R . . . .
C19 C 0.0524(3) 1.2936(4) 0.1377(3) 0.0588(14) Uani 1 1 d . . . . .
C20 C 0.0385(3) 1.2627(4) 0.0663(3) 0.0588(14) Uani 1 1 d . . . . .
C21 C -0.0152(4) 1.3200(5) 0.0247(4) 0.0799(19) Uani 1 1 d . . . . .
H21 H -0.0273 1.3022 -0.0217 0.096 Uiso 1 1 calc R . . . .
C22 C -0.0507(4) 1.4029(6) 0.0514(5) 0.093(2) Uani 1 1 d . . . . .
H22 H -0.0840 1.4410 0.0218 0.112 Uiso 1 1 calc R . . . .
C23 C -0.0387(5) 1.4293(5) 0.1177(5) 0.092(2) Uani 1 1 d . . . . .
H23 H -0.0650 1.4838 0.1344 0.110 Uiso 1 1 calc R . . . .
C24 C 0.0120(4) 1.3769(5) 0.1615(4) 0.0766(18) Uani 1 1 d . . . . .
H24 H 0.0202 1.3963 0.2080 0.092 Uiso 1 1 calc R . . . .
C25 C 0.1107(4) 1.2490(5) 0.1842(3) 0.0660(15) Uani 1 1 d . . . . .
H25 H 0.1159 1.2739 0.2295 0.079 Uiso 1 1 calc R . . . .
C26 C 0.2205(4) 1.1444(5) 0.2209(3) 0.082(2) Uani 1 1 d . . . . .
H26A H 0.2007 1.1416 0.2675 0.098 Uiso 1 1 calc R . . . .
H26B H 0.2650 1.1900 0.2219 0.098 Uiso 1 1 calc R . . . .
C27 C 0.2476(5) 1.0431(5) 0.1991(3) 0.082(2) Uani 1 1 d . . . . .
H27A H 0.3008 1.0299 0.2194 0.098 Uiso 1 1 calc R . . . .
H27B H 0.2118 0.9933 0.2155 0.098 Uiso 1 1 calc R . . . .
C28 C 0.2298(4) 0.6856(4) 0.0798(3) 0.0589(14) Uani 1 1 d . . . . .
C29 C 0.1817(3) 0.7489(4) 0.1174(3) 0.0562(13) Uani 1 1 d . . . . .
C30 C 0.1229(4) 0.7061(5) 0.1571(3) 0.0653(15) Uani 1 1 d . . . . .
H30 H 0.0887 0.7462 0.1808 0.078 Uiso 1 1 calc R . . . .
C31 C 0.1155(4) 0.6062(5) 0.1611(4) 0.0783(19) Uani 1 1 d . . . . .
H31 H 0.0774 0.5796 0.1888 0.094 Uiso 1 1 calc R . . . .
C32 C 0.1626(4) 0.5447(5) 0.1257(4) 0.0797(19) Uani 1 1 d . . . . .
H32 H 0.1560 0.4769 0.1280 0.096 Uiso 1 1 calc R . . . .
C33 C 0.2205(5) 0.5854(4) 0.0861(4) 0.0767(18) Uani 1 1 d . . . . .
H33 H 0.2541 0.5437 0.0631 0.092 Uiso 1 1 calc R . . . .
C34 C 0.2868(3) 0.7209(4) 0.0326(3) 0.0574(13) Uani 1 1 d . . . . .
H34 H 0.3161 0.6736 0.0102 0.069 Uiso 1 1 calc R . . . .
C35 C 0.3552(4) 0.8386(4) -0.0351(3) 0.0711(17) Uani 1 1 d . . . . .
H35A H 0.3258 0.8452 -0.0801 0.085 Uiso 1 1 calc R . . . .
H35B H 0.3962 0.7891 -0.0393 0.085 Uiso 1 1 calc R . . . .
C36 C 0.3927(4) 0.9357(4) -0.0136(4) 0.0688(16) Uani 1 1 d . . . . .
H36A H 0.4339 0.9260 0.0235 0.083 Uiso 1 1 calc R . . . .
H36B H 0.4166 0.9662 -0.0532 0.083 Uiso 1 1 calc R . . . .
F1 F 0.0655(5) 1.1780(4) 0.3508(4) 0.221(4) Uani 1 1 d D U . . .
F2A F 0.0419(11) 1.0311(8) 0.3844(7) 0.219(6) Uani 0.55 1 d D U P A 1
F2B F 0.0667(12) 1.0273(10) 0.3147(13) 0.242(8) Uani 0.45 1 d D U P A 2
F3A F 0.0272(12) 1.0606(13) 0.2728(7) 0.228(7) Uani 0.55 1 d D U P A 1
F3B F -0.0269(12) 1.1297(15) 0.2793(10) 0.228(8) Uani 0.45 1 d D U P A 2
F4A F -0.0564(7) 1.1229(13) 0.3464(11) 0.226(7) Uani 0.55 1 d D U P A 1
F4B F -0.0263(12) 1.0727(16) 0.3860(9) 0.231(8) Uani 0.45 1 d D U P A 2
B1 B 0.0197(6) 1.0996(6) 0.3356(5) 0.168(4) Uani 1 1 d D U . . .
OW4A O 0.0529(4) 0.9490(8) 0.1499(7) 0.122(4) Uani 0.6 1 d D U P B 3
HW4A H 0.0865 0.9021 0.1451 0.182 Uiso 0.6 1 d DR . P B 3
HW4B H 0.0736 0.9948 0.1756 0.182 Uiso 0.6 1 d DR . P B 3
OW4B O 0.0649(12) 0.9907(14) 0.1386(11) 0.111(6) Uani 0.4 1 d . U P C 4
HW4C H 0.0541 1.0130 0.1785 0.167 Uiso 0.4 1 d R . P C 4
HW4D H 0.1034 0.9502 0.1435 0.167 Uiso 0.4 1 d R . P C 4
OW3 O 0.1054(4) 1.1809(5) -0.0952(3) 0.151(3) Uani 1 1 d D U . . .
HW3A H 0.1088 1.1874 -0.0502 0.226 Uiso 1 1 d DR . . . .
HW3B H 0.0703 1.1317 -0.1126 0.226 Uiso 1 1 d DR . . . .
OW1 O 0.3843(4) 0.8870(3) 0.1583(3) 0.117(2) Uani 1 1 d D U . . .
HW1A H 0.4080 0.9411 0.1489 0.176 Uiso 1 1 d DR . . . .
HW1B H 0.4075 0.8328 0.1447 0.176 Uiso 1 1 d DR . . . .

loop_
_atom_site_aniso_label
_atom_site_aniso_U_11
_atom_site_aniso_U_22
_atom_site_aniso_U_33
_atom_site_aniso_U_23
_atom_site_aniso_U_13
_atom_site_aniso_U_12
Cu1 0.0665(5) 0.0517(4) 0.0634(5) -0.0070(3) 0.0085(4) 0.0005(3)
Cu2 0.0700(5) 0.0701(5) 0.0664(5) -0.0002(3) 0.0037(4) -0.0041(4)
Cu3 0.0680(5) 0.0628(4) 0.0548(4) -0.0112(3) -0.0093(3) 0.0096(3)
Mn1 0.0517(5) 0.0377(4) 0.0717(5) -0.0051(3) -0.0118(4) 0.0014(3)
O1 0.085(3) 0.098(4) 0.076(3) 0.019(3) 0.013(3) 0.004(3)
O2 0.061(2) 0.062(2) 0.050(2) -0.0115(16) 0.0030(18) -0.0046(18)
O3 0.067(3) 0.058(2) 0.105(3) -0.004(2) -0.028(3) -0.0006(19)
O4 0.075(3) 0.047(2) 0.085(3) 0.0006(18) -0.016(2) 0.0085(18)
O5 0.074(3) 0.071(3) 0.061(2) -0.0105(19) -0.013(2) 0.012(2)
O6 0.066(3) 0.064(2) 0.055(2) -0.0103(17) -0.0100(19) 0.0129(19)
O7 0.072(3) 0.062(3) 0.074(3) 0.0010(19) 0.020(2) 0.002(2)
O8 0.063(2) 0.046(2) 0.068(2) -0.0069(16) 0.0043(19) -0.0049(17)
OW2A 0.148(7) 0.119(6) 0.324(13) -0.001(7) -0.074(8) 0.020(5)
N1 0.059(3) 0.089(4) 0.053(3) -0.011(2) 0.004(2) 0.001(3)
N2 0.071(4) 0.049(3) 0.128(5) -0.017(3) -0.006(3) 0.000(2)
N3 0.071(3) 0.067(3) 0.059(3) -0.011(2) -0.010(2) 0.012(2)
N4 0.065(3) 0.047(2) 0.057(3) -0.0068(19) 0.010(2) 0.001(2)
C1 0.071(4) 0.111(5) 0.067(4) 0.022(4) 0.013(4) 0.031(4)
C2 0.076(5) 0.104(5) 0.088(5) 0.045(4) 0.030(4) 0.035(4)
C3 0.111(6) 0.131(7) 0.111(6) 0.063(5) 0.043(5) 0.040(5)
C4 0.136(8) 0.165(9) 0.109(7) 0.071(6) 0.040(6) 0.044(7)
C5 0.130(9) 0.198(10) 0.093(6) 0.042(7) 0.013(6) 0.052(7)
C6 0.100(6) 0.166(8) 0.060(4) 0.031(5) 0.008(4) 0.032(5)
C7 0.056(4) 0.117(6) 0.053(3) -0.010(3) 0.000(3) 0.015(4)
C8 0.057(4) 0.084(4) 0.068(4) -0.028(3) 0.003(3) -0.014(3)
C9 0.059(4) 0.080(4) 0.055(3) -0.010(3) -0.001(3) -0.012(3)
C10 0.054(4) 0.071(4) 0.092(5) -0.020(3) 0.002(3) -0.009(3)
C11 0.052(3) 0.071(4) 0.070(4) -0.012(3) 0.008(3) -0.008(3)
C12 0.050(3) 0.087(4) 0.076(4) -0.002(3) 0.002(3) -0.004(3)
C13 0.070(5) 0.124(7) 0.069(4) -0.012(4) -0.007(4) -0.006(4)
C14 0.072(5) 0.138(8) 0.108(6) -0.027(6) -0.010(5) -0.033(5)
C15 0.073(5) 0.092(5) 0.117(6) -0.031(4) 0.004(5) -0.023(4)
C16 0.086(5) 0.060(4) 0.114(6) -0.027(4) 0.006(4) -0.013(4)
C17 0.093(6) 0.055(4) 0.165(8) -0.011(4) -0.009(6) 0.016(4)
C18 0.097(6) 0.053(4) 0.142(7) 0.013(4) -0.034(5) 0.009(4)
C19 0.050(3) 0.056(3) 0.070(4) -0.014(3) 0.001(3) 0.001(2)
C20 0.050(3) 0.052(3) 0.074(4) 0.002(3) -0.007(3) -0.001(2)
C21 0.075(4) 0.080(5) 0.082(4) 0.005(3) -0.010(4) 0.008(4)
C22 0.066(5) 0.092(5) 0.119(7) 0.013(5) -0.022(4) 0.015(4)
C23 0.080(5) 0.070(4) 0.123(7) -0.019(4) -0.015(5) 0.027(4)
C24 0.065(4) 0.065(4) 0.099(5) -0.015(3) 0.000(4) 0.003(3)
C25 0.069(4) 0.071(4) 0.058(3) -0.010(3) -0.001(3) 0.004(3)
C26 0.087(5) 0.089(5) 0.065(4) -0.020(3) -0.026(4) 0.032(4)
C27 0.104(6) 0.078(4) 0.060(4) -0.013(3) -0.021(4) 0.026(4)
C28 0.062(3) 0.058(3) 0.056(3) 0.000(2) -0.006(3) 0.001(3)
C29 0.055(3) 0.055(3) 0.057(3) 0.008(2) -0.007(3) 0.002(2)
C30 0.062(4) 0.070(4) 0.064(4) -0.001(3) -0.006(3) -0.006(3)
C31 0.071(4) 0.086(5) 0.076(4) 0.017(4) -0.004(4) -0.017(4)
C32 0.087(5) 0.076(4) 0.076(4) 0.014(3) 0.003(4) -0.019(4)
C33 0.093(5) 0.052(3) 0.085(5) 0.002(3) 0.002(4) -0.003(3)
C34 0.061(3) 0.048(3) 0.064(3) -0.008(2) 0.006(3) 0.009(2)
C35 0.077(4) 0.059(4) 0.080(4) -0.006(3) 0.027(4) 0.000(3)
C36 0.064(4) 0.057(3) 0.087(4) -0.012(3) 0.021(3) -0.004(3)
F1 0.234(8) 0.199(7) 0.227(8) -0.010(6) -0.020(7) -0.076(6)
F2A 0.353(18) 0.136(9) 0.172(10) 0.005(7) 0.055(13) 0.089(10)
F2B 0.33(2) 0.148(11) 0.250(18) 0.053(12) 0.047(15) 0.036(12)
F3A 0.279(18) 0.220(17) 0.185(11) -0.022(11) 0.015(13) -0.015(13)
F3B 0.220(17) 0.229(17) 0.226(15) 0.070(14) -0.050(12) -0.053(13)
F4A 0.178(10) 0.256(16) 0.245(16) 0.001(14) 0.012(12) -0.004(10)
F4B 0.207(17) 0.277(19) 0.210(14) 0.100(13) 0.019(12) -0.035(13)
B1 0.187(11) 0.155(10) 0.164(9) 0.024(7) 0.009(8) -0.027(7)
OW4A 0.148(7) 0.109(8) 0.104(7) -0.022(6) -0.024(6) 0.040(6)
OW4B 0.129(8) 0.103(9) 0.099(8) -0.003(7) -0.012(7) 0.025(7)
OW3 0.159(7) 0.174(7) 0.119(5) 0.035(5) -0.002(5) 0.002(5)
OW1 0.128(5) 0.096(4) 0.126(5) -0.002(3) -0.009(4) -0.004(3)

loop_
_atom_type_symbol
_atom_type_description
_atom_type_scat_dispersion_real
_atom_type_scat_dispersion_imag
_atom_type_scat_source
C C 0.0033 0.0016 'International Tables Vol C Tables 4.2.6.8 and 6.1.1.4'
H H 0.0000 0.0000 'International Tables Vol C Tables 4.2.6.8 and 6.1.1.4'
B B 0.0013 0.0007 'International Tables Vol C Tables 4.2.6.8 and 6.1.1.4'
Cu Cu 0.3201 1.2651 'International Tables Vol C Tables 4.2.6.8 and 6.1.1.4'
F F 0.0171 0.0103 'International Tables Vol C Tables 4.2.6.8 and 6.1.1.4'
Mn Mn 0.3368 0.7283 'International Tables Vol C Tables 4.2.6.8 and 6.1.1.4'
N N 0.0061 0.0033 'International Tables Vol C Tables 4.2.6.8 and 6.1.1.4'
O O 0.0106 0.0060 'International Tables Vol C Tables 4.2.6.8 and 6.1.1.4'

loop_
_geom_angle_atom_site_label_1
_geom_angle_atom_site_label_2
_geom_angle_atom_site_label_3
_geom_angle
O6 Cu1 Mn1 52.19(13)
O7 Cu1 Mn1 147.09(13)
O7 Cu1 O6 94.97(17)
O7 Cu1 O8 172.28(17)
O7 Cu1 N4 94.70(18)
O8 Cu1 Mn1 36.61(10)
O8 Cu1 O6 87.74(16)
N4 Cu1 Mn1 117.59(14)
N4 Cu1 O6 167.78(19)
N4 Cu1 O8 83.63(17)
O1 Cu2 O2 174.55(19)
O1 Cu2 O4 95.0(2)
O1 Cu2 N1 94.3(2)
O2 Cu2 O4 87.44(17)
O2 Cu2 N1 83.47(18)
N1 Cu2 O4 170.4(2)
O5 Cu3 O2 95.45(16)
O5 Cu3 O6 171.46(19)
O5 Cu3 N3 94.87(18)
O6 Cu3 O2 86.44(16)
N3 Cu3 O2 169.37(19)
N3 Cu3 O6 83.73(18)
O3 Mn1 Cu1 89.87(12)
O3 Mn1 O4 173.7(2)
O3 Mn1 O6 94.06(16)
O3 Mn1 O8 95.57(17)
O3 Mn1 N2 93.9(2)
O4 Mn1 Cu1 88.98(12)
O4 Mn1 O6 81.16(16)
O6 Mn1 Cu1 38.89(9)
O8 Mn1 Cu1 37.01(11)
O8 Mn1 O4 87.26(16)
O8 Mn1 O6 75.02(14)
N2 Mn1 Cu1 147.43(19)
N2 Mn1 O4 83.7(2)
N2 Mn1 O6 108.5(2)
N2 Mn1 O8 169.6(2)
C2 O1 Cu2 124.4(5)
Cu2 O2 Cu3 108.72(18)
C9 O2 Cu2 111.1(3)
C9 O2 Cu3 124.7(3)
C11 O3 Mn1 126.4(4)
Mn1 O4 Cu2 108.19(18)
C18 O4 Cu2 125.3(4)
C18 O4 Mn1 110.7(4)
C20 O5 Cu3 126.4(3)
Cu1 O6 Mn1 88.92(15)
Cu3 O6 Cu1 107.28(17)
Cu3 O6 Mn1 100.22(16)
C27 O6 Cu1 123.2(4)
C27 O6 Cu3 110.8(4)
C27 O6 Mn1 122.7(4)
C29 O7 Cu1 125.4(4)
Mn1 O8 Cu1 106.38(18)
C36 O8 Cu1 110.0(3)
C36 O8 Mn1 122.0(3)
HW2A OW2A HW2B 110.7
C7 N1 Cu2 124.6(5)
C7 N1 C8 122.0(5)
C8 N1 Cu2 113.1(3)
C16 N2 Mn1 124.9(5)
C16 N2 C17 122.2(6)
C17 N2 Mn1 112.9(4)
C25 N3 Cu3 125.2(4)
C25 N3 C26 121.1(5)
C26 N3 Cu3 113.7(4)
C34 N4 Cu1 124.1(4)
C34 N4 C35 122.9(5)
C35 N4 Cu1 112.8(3)
C2 C1 C6 121.9(8)
C2 C1 C7 124.2(6)
C7 C1 C6 114.0(8)
O1 C2 C1 124.1(6)
O1 C2 C3 117.4(9)
C3 C2 C1 118.4(8)
C2 C3 H3 120.1
C4 C3 C2 119.7(11)
C4 C3 H3 120.1
C3 C4 H4 118.4
C5 C4 C3 123.2(10)
C5 C4 H4 118.4
C4 C5 H5 120.3
C4 C5 C6 119.4(10)
C6 C5 H5 120.3
C1 C6 H6 121.3
C5 C6 C1 117.4(10)
C5 C6 H6 121.3
N1 C7 C1 123.9(7)
N1 C7 H7 118.1
C1 C7 H7 118.1
N1 C8 H8A 110.4
N1 C8 H8B 110.4
N1 C8 C9 106.8(5)
H8A C8 H8B 108.6
C9 C8 H8A 110.4
C9 C8 H8B 110.4
O2 C9 C8 106.6(5)
O2 C9 H9A 110.4
O2 C9 H9B 110.4
C8 C9 H9A 110.4
C8 C9 H9B 110.4
H9A C9 H9B 108.6
C11 C10 C16 122.3(6)
C15 C10 C11 120.0(7)
C15 C10 C16 117.7(7)
O3 C11 C10 125.2(6)
O3 C11 C12 117.5(6)
C12 C11 C10 117.3(6)
C11 C12 H12 119.4
C13 C12 C11 121.3(7)
C13 C12 H12 119.4
C12 C13 H13 119.4
C14 C13 C12 121.2(8)
C14 C13 H13 119.4
C13 C14 H14 119.9
C13 C14 C15 120.1(7)
C15 C14 H14 119.9
C10 C15 H15 120.0
C14 C15 C10 120.0(8)
C14 C15 H15 120.0
N2 C16 C10 126.5(6)
N2 C16 H16 116.7
C10 C16 H16 116.7
N2 C17 H17A 110.2
N2 C17 H17B 110.2
N2 C17 C18 107.7(6)
H17A C17 H17B 108.5
C18 C17 H17A 110.2
C18 C17 H17B 110.2
O4 C18 C17 106.7(6)
O4 C18 H18A 110.4
O4 C18 H18B 110.4
C17 C18 H18A 110.4
C17 C18 H18B 110.4
H18A C18 H18B 108.6
C24 C19 C20 119.3(6)
C24 C19 C25 118.0(5)
C25 C19 C20 122.6(5)
O5 C20 C19 124.1(5)
O5 C20 C21 119.9(5)
C21 C20 C19 116.0(6)
C20 C21 H21 119.4
C22 C21 C20 121.3(7)
C22 C21 H21 119.4
C21 C22 H22 119.0
C23 C22 C21 122.0(7)
C23 C22 H22 119.0
C22 C23 H23 119.9
C22 C23 C24 120.1(7)
C24 C23 H23 119.9
C19 C24 H24 119.4
C23 C24 C19 121.2(7)
C23 C24 H24 119.4
N3 C25 C19 126.4(5)
N3 C25 H25 116.8
C19 C25 H25 116.8
N3 C26 H26A 110.0
N3 C26 H26B 110.0
N3 C26 C27 108.5(5)
H26A C26 H26B 108.4
C27 C26 H26A 110.0
C27 C26 H26B 110.0
O6 C27 C26 108.0(5)
O6 C27 H27A 110.1
O6 C27 H27B 110.1
C26 C27 H27A 110.1
C26 C27 H27B 110.1
H27A C27 H27B 108.4
C29 C28 C34 122.8(5)
C33 C28 C29 119.2(6)
C33 C28 C34 118.0(6)
O7 C29 C28 124.9(5)
O7 C29 C30 117.3(5)
C28 C29 C30 117.8(5)
C29 C30 H30 119.7
C31 C30 C29 120.6(6)
C31 C30 H30 119.7
C30 C31 H31 119.1
C32 C31 C30 121.8(7)
C32 C31 H31 119.1
C31 C32 H32 120.8
C31 C32 C33 118.5(7)
C33 C32 H32 120.8
C28 C33 C32 122.1(7)
C28 C33 H33 119.0
C32 C33 H33 119.0
N4 C34 C28 126.5(5)
N4 C34 H34 116.8
C28 C34 H34 116.8
N4 C35 H35A 110.0
N4 C35 H35B 110.0
N4 C35 C36 108.4(5)
H35A C35 H35B 108.4
C36 C35 H35A 110.0
C36 C35 H35B 110.0
O8 C36 C35 106.8(5)
O8 C36 H36A 110.4
O8 C36 H36B 110.4
C35 C36 H36A 110.4
C35 C36 H36B 110.4
H36A C36 H36B 108.6
F1 B1 F2A 105.6(8)
F1 B1 F2B 108.0(9)
F1 B1 F3B 103.2(8)
F1 B1 F4A 108.6(8)
F2B B1 F3B 107.9(9)
F3A B1 F1 115.5(9)
F3A B1 F2A 108.1(8)
F3A B1 F4A 112.1(9)
F4A B1 F2A 106.4(9)
F4B B1 F1 114.7(9)
F4B B1 F2B 113.4(9)
F4B B1 F3B 109.0(9)
HW4A OW4A HW4B 110.7
HW4C OW4B HW4D 109.5
HW3A OW3 HW3B 115.3
HW1A OW1 HW1B 115.8

loop_
_geom_bond_atom_site_label_1
_geom_bond_atom_site_label_2
_geom_bond_distance
Cu1 Mn1 3.1319(10)
Cu1 O6 1.967(4)
Cu1 O7 1.894(4)
Cu1 O8 1.965(4)
Cu1 N4 1.940(4)
Cu2 O1 1.862(5)
Cu2 O2 1.942(4)
Cu2 O4 1.977(4)
Cu2 N1 1.948(5)
Cu3 O2 1.965(3)
Cu3 O5 1.880(4)
Cu3 O6 1.949(4)
Cu3 N3 1.926(5)
Mn1 O3 1.882(4)
Mn1 O4 1.955(4)
Mn1 O6 2.475(4)
Mn1 O8 1.947(4)
Mn1 N2 1.940(5)
O1 C2 1.335(9)
O2 C9 1.440(6)
O3 C11 1.325(7)
O4 C18 1.431(7)
O5 C20 1.318(7)
O6 C27 1.427(7)
O7 C29 1.315(7)
O8 C36 1.441(7)
OW2A HW2A 0.8504
OW2A HW2B 0.8959
N1 C7 1.296(7)
N1 C8 1.454(8)
N2 C16 1.289(8)
N2 C17 1.470(9)
N3 C25 1.277(7)
N3 C26 1.479(7)
N4 C34 1.256(7)
N4 C35 1.469(7)
C1 C2 1.412(12)
C1 C6 1.432(10)
C1 C7 1.431(10)
C2 C3 1.394(10)
C3 H3 0.9300
C3 C4 1.389(13)
C4 H4 0.9300
C4 C5 1.369(15)
C5 H5 0.9300
C5 C6 1.423(14)
C6 H6 0.9300
C7 H7 0.9300
C8 H8A 0.9700
C8 H8B 0.9700
C8 C9 1.525(8)
C9 H9A 0.9700
C9 H9B 0.9700
C10 C11 1.409(9)
C10 C15 1.398(9)
C10 C16 1.417(10)
C11 C12 1.396(9)
C12 H12 0.9300
C12 C13 1.376(9)
C13 H13 0.9300
C13 C14 1.341(12)
C14 H14 0.9300
C14 C15 1.386(12)
C15 H15 0.9300
C16 H16 0.9300
C17 H17A 0.9700
C17 H17B 0.9700
C17 C18 1.525(11)
C18 H18A 0.9700
C18 H18B 0.9700
C19 C20 1.434(8)
C19 C24 1.410(8)
C19 C25 1.419(8)
C20 C21 1.402(8)
C21 H21 0.9300
C21 C22 1.387(10)
C22 H22 0.9300
C22 C23 1.320(11)
C23 H23 0.9300
C23 C24 1.360(10)
C24 H24 0.9300
C25 H25 0.9300
C26 H26A 0.9700
C26 H26B 0.9700
C26 C27 1.517(9)
C27 H27A 0.9700
C27 H27B 0.9700
C28 C29 1.409(8)
C28 C33 1.378(8)
C28 C34 1.438(8)
C29 C30 1.409(8)
C30 H30 0.9300
C30 C31 1.367(9)
C31 H31 0.9300
C31 C32 1.359(10)
C32 H32 0.9300
C32 C33 1.384(9)
C33 H33 0.9300
C34 H34 0.9300
C35 H35A 0.9700
C35 H35B 0.9700
C35 C36 1.509(8)
C36 H36A 0.9700
C36 H36B 0.9700
F1 B1 1.336(7)
F2A B1 1.354(8)
F2B B1 1.338(8)
F3A B1 1.327(8)
F3B B1 1.356(8)
F4A B1 1.345(8)
F4B B1 1.322(8)
OW4A HW4A 0.8613
OW4A HW4B 0.8536
OW4B HW4C 0.8505
OW4B HW4D 0.8509
OW3 HW3A 0.8652
OW3 HW3B 0.9388
OW1 HW1A 0.8610
OW1 HW1B 0.8812

loop_
_geom_torsion_atom_site_label_1
_geom_torsion_atom_site_label_2
_geom_torsion_atom_site_label_3
_geom_torsion_atom_site_label_4
_geom_torsion
Cu1 Mn1 O3 C11 -156.0(5)
Cu1 O6 C27 C26 -170.7(4)
Cu1 O7 C29 C28 -1.5(7)
Cu1 O7 C29 C30 178.8(4)
Cu1 O8 C36 C35 43.7(6)
Cu1 N4 C34 C28 11.6(8)
Cu1 N4 C35 C36 24.9(6)
Cu2 O1 C2 C1 -19.1(9)
Cu2 O1 C2 C3 163.6(5)
Cu2 O2 C9 C8 42.3(6)
Cu2 O4 C18 C17 -175.9(5)
Cu2 N1 C7 C1 7.1(9)
Cu2 N1 C8 C9 29.5(6)
Cu3 O2 C9 C8 175.6(4)
Cu3 O5 C20 C19 -7.5(8)
Cu3 O5 C20 C21 173.3(4)
Cu3 O6 C27 C26 -41.8(7)
Cu3 N3 C25 C19 -5.1(10)
Cu3 N3 C26 C27 -17.8(8)
Mn1 Cu1 O7 C29 -160.2(3)
Mn1 O3 C11 C10 5.5(9)
Mn1 O3 C11 C12 -176.6(4)
Mn1 O4 C18 C17 -43.3(8)
Mn1 O6 C27 C26 76.2(6)
Mn1 O8 C36 C35 169.2(4)
Mn1 N2 C16 C10 -6.4(11)
Mn1 N2 C17 C18 -25.4(8)
O1 C2 C3 C4 178.4(7)
O2 Cu3 O5 C20 179.7(5)
O3 C11 C12 C13 -178.9(6)
O4 Cu2 O1 C2 -154.1(5)
O5 C20 C21 C22 -179.2(6)
O6 Cu1 O7 C29 -163.5(4)
O6 Mn1 O3 C11 -117.3(5)
O7 C29 C30 C31 -177.5(5)
O8 Mn1 O3 C11 167.4(5)
N1 Cu2 O1 C2 23.5(5)
N1 C8 C9 O2 -45.5(7)
N2 Mn1 O3 C11 -8.4(5)
N2 C17 C18 O4 43.8(9)
N3 Cu3 O5 C20 2.3(5)
N3 C26 C27 O6 37.9(9)
N4 Cu1 O7 C29 9.0(4)
N4 C35 C36 O8 -43.9(7)
C1 C2 C3 C4 1.0(11)
C2 C1 C6 C5 -1.2(11)
C2 C1 C7 N1 5.0(11)
C2 C3 C4 C5 -1.3(15)
C3 C4 C5 C6 0.3(17)
C4 C5 C6 C1 0.9(14)
C6 C1 C2 O1 -177.0(6)
C6 C1 C2 C3 0.3(11)
C6 C1 C7 N1 -176.8(6)
C7 N1 C8 C9 -143.5(6)
C7 C1 C2 O1 1.1(11)
C7 C1 C2 C3 178.4(6)
C7 C1 C6 C5 -179.5(8)
C8 N1 C7 C1 179.3(6)
C10 C11 C12 C13 -0.9(10)
C11 C10 C15 C14 -2.4(11)
C11 C10 C16 N2 0.4(12)
C11 C12 C13 C14 -1.3(11)
C12 C13 C14 C15 1.6(13)
C13 C14 C15 C10 0.2(13)
C15 C10 C11 O3 -179.5(6)
C15 C10 C11 C12 2.6(10)
C15 C10 C16 N2 -179.9(7)
C16 N2 C17 C18 153.6(8)
C16 C10 C11 O3 0.2(11)
C16 C10 C11 C12 -177.7(6)
C16 C10 C15 C14 177.9(7)
C17 N2 C16 C10 174.7(8)
C19 C20 C21 C22 1.5(10)
C20 C19 C24 C23 -1.2(10)
C20 C19 C25 N3 -0.3(10)
C20 C21 C22 C23 -3.2(13)
C21 C22 C23 C24 2.5(13)
C22 C23 C24 C19 -0.3(12)
C24 C19 C20 O5 -178.6(6)
C24 C19 C20 C21 0.6(9)
C24 C19 C25 N3 -174.7(6)
C25 N3 C26 C27 163.2(6)
C25 C19 C20 O5 7.0(9)
C25 C19 C20 C21 -173.8(6)
C25 C19 C24 C23 173.4(7)
C26 N3 C25 C19 173.9(6)
C28 C29 C30 C31 2.8(8)
C29 C28 C33 C32 3.2(9)
C29 C28 C34 N4 -0.2(9)
C29 C30 C31 C32 -2.0(9)
C30 C31 C32 C33 1.6(10)
C31 C32 C33 C28 -2.3(10)
C33 C28 C29 O7 176.9(5)
C33 C28 C29 C30 -3.3(8)
C33 C28 C34 N4 177.4(6)
C34 N4 C35 C36 -149.8(6)
C34 C28 C29 O7 -5.5(8)
C34 C28 C29 C30 174.3(5)
C34 C28 C33 C32 -174.5(6)
C35 N4 C34 C28 -174.3(5)

loop_
_platon_squeeze_void_nr
_platon_squeeze_void_average_x
_platon_squeeze_void_average_y
_platon_squeeze_void_average_z
_platon_squeeze_void_volume
_platon_squeeze_void_count_electrons
_platon_squeeze_void_content
1 0.073 0.085 0.535 30 4 ' '
2 0.573 0.415 0.035 30 4 ' '
3 0.427 0.585 0.965 30 4 ' '
4 0.927 0.915 0.465 30 4 ' '
